data_2002748
loop_
_publ_author_name
'Gallinat, S'
'Mueller-Buschbaum, Hk'

_publ_section_title
;
Zwei Beispiele fuer partielle und totale Defekte im Ba ' ' Ln2 Mo4 O16-
Typ: Ba Cu0.41 ' '0.59 Pr2 Mo4 O16 und Ba ' ' Yb2 Mo4 O16
;
_journal_name_full
;
Zeitschrift fuer Naturforschung, Teil B. Anorganische Chemie,
Organische Chemie (42,1987-)
;
_journal_page_first 85
_journal_page_last 89
_journal_volume 51
_journal_year 1996
_chemical_formula_structural 'Ba Cu.41 Pr2 (Mo O4)4'
_chemical_formula_sum 'Ba Cu0.41 Mo4 O16 Pr2'
_chemical_name_systematic
;
Barium copper praseodymium molybdate (1/0.4/2/4)
;
_space_group_IT_number 15
_symmetry_cell_setting monoclinic
_symmetry_Int_Tables_number 15
_symmetry_space_group_name_Hall '-C 2yc'
_symmetry_space_group_name_H-M 'C 1 2/c 1'
_cell_angle_alpha 90
_cell_angle_beta 90.89(3)
_cell_angle_gamma 90
_cell_formula_units_Z 4
_cell_length_a 5.3517(11)
_cell_length_b 12.880(2)
_cell_length_c 19.39899(400)
_cell_volume 1337.0
_refine_ls_R_factor_all 0.049
_cod_original_formula_sum 'Ba Cu.41 Mo4 O16 Pr2'
_cod_database_code 2002748

loop_
_symmetry_equiv_pos_as_xyz
x,y,z
-x,y,1/2-z
-x,-y,-z
x,-y,1/2+z
1/2+x,1/2+y,z
1/2-x,1/2+y,1/2-z
1/2-x,1/2-y,-z
1/2+x,1/2-y,1/2+z

loop_
_atom_site_aniso_label
_atom_site_aniso_U_11
_atom_site_aniso_U_12
_atom_site_aniso_U_13
_atom_site_aniso_U_22
_atom_site_aniso_U_23
_atom_site_aniso_U_33
Pr1 0.01090(3) -0.00035(3) 0.00138(2) 0.00931(3) -0.00052(3) 0.01632(3)
Mo1 0.00694(4) 0.00023(4) 0.00146(4) 0.00859(5) 0.00132(4) 0.01105(4)
Mo2 0.00762(4) 0.00119(5) 0.00119(4) 0.00844(5) 0.00079(5) 0.01104(4)
Cu1 0.0180(3) 0. -0.0092(2) 0.0112(3) 0. 0.0208(3)
Ba1 0.01531(6) 0. 0.00052(4) 0.00959(6) 0. 0.01761(5)
O1 0.0092(4) 0.0006(4) 0.0022(4) 0.0147(5) 0.0037(4) 0.0144(4)
O2 0.0105(5) -0.0045(4) 0.0065(4) 0.0124(6) -0.0007(4) 0.0205(5)
O3 0.0153(5) -0.0028(5) -0.0118(4) 0.0104(5) 0.0002(5) 0.0220(5)
O4 0.0102(4) 0.0020(4) 0.0011(4) 0.0036(5) -0.0012(4) 0.0251(5)
O5 0.0092(5) 0.0040(5) 0.0017(4) 0.0199(6) 0.0002(5) 0.0182(5)
O6 0.0357(7) 0.0086(6) -0.0044(5) 0.0232(7) -0.0034(5) 0.0141(5)
O7 0.0048(4) -0.0051(4) 0.0019(3) 0.0067(5) -0.0043(4) 0.0163(4)
O8 0.0162(5) -0.0040(5) 0.0029(4) 0.0059(5) -0.0027(5) 0.0199(5)

loop_
_atom_site_label
_atom_site_type_symbol
_atom_site_symmetry_multiplicity
_atom_site_Wyckoff_symbol
_atom_site_fract_x
_atom_site_fract_y
_atom_site_fract_z
_atom_site_occupancy
_atom_site_attached_hydrogens
_atom_site_calc_flag
Pr1 Pr3+ 8 f -0.00141(2) 0.852780(8) 0.033290(5) 1. 0 d
Mo1 Mo6+ 8 f 0.00776(2) 0.558900(12) 0.092770(6) 1. 0 d
Mo2 Mo6+ 8 f -0.00463(2) 0.261880(11) 0.152190(6) 1. 0 d
Cu1 Cu2+ 4 e 0. 0.69070(6) 0.25 0.4238(9) 0 d
Ba1 Ba2+ 4 e 0. 0.970330(12) 0.25 1. 0 d
O1 O2- 8 f 0.8433(2) 0.24316(10) 0.42978(5) 1. 0 d
O2 O2- 8 f 0.1464(2) 0.33259(10) 0.54898(5) 1. 0 d
O3 O2- 8 f 0.7538(2) 0.48173(10) 0.53761(6) 1. 0 d
O4 O2- 8 f 0.1301(2) 0.14330(9) 0.32115(6) 1. 0 d
O5 O2- 8 f 0.8768(2) 0.41437(10) 0.67115(6) 1. 0 d
O6 O2- 8 f 0.7841(3) 0.30373(12) 0.28834(6) 1. 0 d
O7 O2- 8 f 0.7686(2) 0.45931(9) 0.39387(5) 1. 0 d
O8 O2- 8 f 0.2538(2) 0.35333(9) 0.36260(5) 1. 0 d

loop_
_atom_type_symbol
_atom_type_oxidation_number
Pr3+ 3.000
Mo6+ 5.790
Cu2+ 2.000
Ba2+ 2.000
O2- -2.000
